data_4120708
loop_
_publ_author_name
'Stephan Salzinger'
'Benedikt S. Soller'
'Andriy Plikhta'
'Uwe B. Seemann'
'Eberhardt Herdtweck'
'Bernhard Rieger'

_publ_contact_author_address
;
       Department Chemie,
       Lehrstuhl f\"ur Anorganische Chemie,
       Technische Universit\"at M\"unchen,
       Lichtenbergstrasse 4,
       D-85747 Garching bei M\"unchen,
       Germany.
;
_publ_contact_author_email eberhardt.herdtweck@ch.tum.de
_publ_contact_author_fax '+49(0)89 289 13473'
_publ_contact_author_name
;
       Dr. Eberhardt Herdtweck
;
_publ_contact_author_phone '+49(0)89 289 13143'
_publ_section_title
;
 Mechanistic Studies on Initiation and Propagation of Rare Earth
 Metal-Mediated Group Transfer Polymerization of Vinylphosphonates
;
_journal_name_full 'Journal of the American Chemical Society'
_journal_page_first 13030
_journal_page_last 13040
_journal_paper_doi 10.1021/ja404457f
_journal_volume 135
_journal_year 2013
_chemical_absolute_configuration ad
_chemical_formula_moiety 'C16 H23 Cl O3 P Yb'
_chemical_formula_sum 'C16 H23 Cl O3 P Yb'
_chemical_formula_weight 502.80
_chemical_name_systematic ?
_space_group_IT_number 33
_symmetry_cell_setting orthorhombic
_symmetry_Int_Tables_number 33
_symmetry_space_group_name_Hall 'P 2c -2n'
_symmetry_space_group_name_H-M 'P n a 21'
_atom_sites_solution_hydrogens geom
_atom_sites_solution_primary direct
_atom_sites_solution_secondary difmap
_audit_creation_date 22-Jun-10
_audit_creation_method 'PLATON <TABLE ACC> option'
_audit_update_record
;
   22-Jun-10  Updated by the Author E.H.
              Text writing by E.H.
              Checkcif    OK
   22-Mar-13  Updated by the Author E.H.
;
_cell_angle_alpha 90
_cell_angle_beta 90
_cell_angle_gamma 90
_cell_formula_units_Z 4
_cell_length_a 20.7504(7)
_cell_length_b 11.7361(4)
_cell_length_c 7.8075(3)
_cell_measurement_reflns_used 9735
_cell_measurement_temperature 153(1)
_cell_measurement_theta_max 25.36
_cell_measurement_theta_min 1.96
_cell_volume 1901.35(12)
_computing_cell_refinement 'SAINT (Bruker, 2008b)'
_computing_data_collection 'APEX II Control Software (Bruker, 2008a)'
_computing_data_reduction 'SAINT (Bruker, 2008b)'
_computing_molecular_graphics 'PLATON (Spek, 2010)'
_computing_publication_material 'PLATON (Spek, 2010)'
_computing_structure_refinement 'SHELXL97 (Sheldrick, 1998)'
_computing_structure_solution 'SIR92 (Altomare, 1994)'
_diffrn_ambient_temperature 153(1)
_diffrn_detector ' CCD plate '
_diffrn_detector_area_resol_mean 16
_diffrn_measured_fraction_theta_full 0.993
_diffrn_measured_fraction_theta_max 0.993
_diffrn_measurement_device ' \k-geometry diffractometer '
_diffrn_measurement_device_type ' Bruker APEX-II CCD '
_diffrn_measurement_method ' phi- and omega-rotation '
_diffrn_radiation_monochromator graphite
_diffrn_radiation_source 'rotating anode FR591'
_diffrn_radiation_type 'Mo K\a'
_diffrn_radiation_wavelength 0.71073
_diffrn_reflns_av_R_equivalents 0.0532
_diffrn_reflns_av_sigmaI/netI 0.0217
_diffrn_reflns_limit_h_max 24
_diffrn_reflns_limit_h_min -24
_diffrn_reflns_limit_k_max 14
_diffrn_reflns_limit_k_min -14
_diffrn_reflns_limit_l_max 9
_diffrn_reflns_limit_l_min -9
_diffrn_reflns_number 46215
_diffrn_reflns_theta_full 25.36
_diffrn_reflns_theta_max 25.36
_diffrn_reflns_theta_min 1.96
_diffrn_standards_decay_% 0
_exptl_absorpt_coefficient_mu 5.151
_exptl_absorpt_correction_T_max 0.7452
_exptl_absorpt_correction_T_min 0.3291
_exptl_absorpt_correction_type multi-scan
_exptl_absorpt_process_details 'SADABS, Bruker, 2008b'
_exptl_crystal_colour colorless
_exptl_crystal_density_diffrn 1.757
_exptl_crystal_density_meas ?
_exptl_crystal_density_method none
_exptl_crystal_description fragment
_exptl_crystal_F_000 980
_exptl_crystal_size_max 0.53
_exptl_crystal_size_mid 0.51
_exptl_crystal_size_min 0.18
_refine_diff_density_max 0.700
_refine_diff_density_min -0.553
_refine_diff_density_rms 0.056
_refine_ls_abs_structure_details 'Flack H D (1983), Acta Cryst. A39, 876-881'
_refine_ls_abs_structure_Flack 0.082(7)
_refine_ls_extinction_method none
_refine_ls_goodness_of_fit_ref 1.088
_refine_ls_hydrogen_treatment constr
_refine_ls_matrix_type full
_refine_ls_number_parameters 201
_refine_ls_number_reflns 3461
_refine_ls_number_restraints 1
_refine_ls_restrained_S_all 1.088
_refine_ls_R_factor_all 0.0143
_refine_ls_R_factor_gt 0.0142
_refine_ls_shift/su_max 0.002
_refine_ls_shift/su_mean 0.000
_refine_ls_structure_factor_coef Fsqd
_refine_ls_weighting_details 'w=1/[\s^2^(Fo^2^)+(0.0125P)^2^+1.2304P] where P=(Fo^2^+2Fc^2^)/3'
_refine_ls_weighting_scheme sigma
_refine_ls_wR_factor_gt 0.0373
_refine_ls_wR_factor_ref 0.0374
_reflns_number_gt 3449
_reflns_number_total 3461
_reflns_threshold_expression I>2\s(I)
_cod_data_source_file ja404457f_si_002.cif
_cod_data_source_block Compound_Cp2YbCl(DEVP)
_cod_depositor_comments
;
The following automatic conversions were performed:

'_exptl_crystal_density_meas' value 'none' was changed to '?' - the
value is perceived as not measured.

Automatic conversion script
Id: cif_fix_values 3008 2015-01-20 13:52:24Z robertas 
;
_cod_database_code 4120708

loop_
_symmetry_equiv_pos_site_id
_symmetry_equiv_pos_as_xyz
1 x,y,z
2 -x,-y,1/2+z
3 1/2-x,1/2+y,1/2+z
4 1/2+x,1/2-y,z

loop_
_atom_site_aniso_label
_atom_site_aniso_U_11
_atom_site_aniso_U_22
_atom_site_aniso_U_33
_atom_site_aniso_U_23
_atom_site_aniso_U_13
_atom_site_aniso_U_12
Yb1 0.0203(1) 0.0252(1) 0.0236(1) -0.0010(1) 0.0002(1) 0.0005(1)
Cl1 0.0512(5) 0.0493(5) 0.0294(4) -0.0009(4) -0.0109(4) -0.0144(4)
P1 0.0224(4) 0.0313(4) 0.0271(4) -0.0036(3) 0.0002(3) 0.0042(3)
O1 0.0260(12) 0.0309(11) 0.0406(13) -0.0032(10) 0.0012(9) 0.0033(9)
O2 0.0349(13) 0.0315(11) 0.0376(11) -0.0024(9) 0.0079(10) 0.0067(9)
O3 0.0252(12) 0.0526(14) 0.0250(11) -0.0018(10) 0.0003(9) 0.0009(10)
C1 0.064(3) 0.044(2) 0.040(2) 0.0127(16) 0.0267(19) 0.0081(18)
C2 0.043(2) 0.0375(19) 0.058(2) 0.0125(17) 0.0075(18) -0.0084(16)
C3 0.0472(19) 0.0283(15) 0.042(3) 0.0016(17) 0.0075(17) -0.0010(12)
C4 0.046(2) 0.0330(17) 0.0464(19) 0.0092(15) -0.0008(17) 0.0107(15)
C5 0.070(3) 0.041(2) 0.0309(18) 0.0103(16) -0.0062(18) 0.0086(19)
C6 0.0248(19) 0.052(2) 0.063(3) -0.023(2) 0.0159(19) -0.0086(18)
C7 0.030(2) 0.075(3) 0.051(3) 0.021(2) -0.0038(18) -0.024(2)
C8 0.032(2) 0.0354(17) 0.096(4) 0.004(2) 0.017(2) -0.0069(14)
C9 0.039(2) 0.062(3) 0.059(3) -0.026(2) 0.017(2) -0.019(2)
C10 0.028(2) 0.056(2) 0.066(3) 0.011(2) -0.0145(18) -0.0078(18)
C11 0.045(2) 0.0328(18) 0.062(3) -0.0136(17) 0.0048(18) 0.0026(15)
C12 0.135(5) 0.0304(19) 0.081(5) 0.008(2) 0.016(4) 0.012(2)
C13 0.0272(17) 0.063(2) 0.031(2) 0.0033(14) -0.0081(13) -0.0009(15)
C14 0.042(2) 0.073(3) 0.0347(19) -0.0054(18) -0.0056(17) -0.005(2)
C15 0.0222(16) 0.051(2) 0.0350(15) -0.0052(15) -0.0010(13) 0.0041(14)
C16 0.0254(18) 0.075(3) 0.075(4) -0.026(2) -0.0032(19) -0.0032(18)

loop_
_atom_site_label
_atom_site_type_symbol
_atom_site_thermal_displace_type
_atom_site_fract_x
_atom_site_fract_y
_atom_site_fract_z
_atom_site_occupancy
_atom_site_U_iso_or_equiv
_atom_site_calc_flag
_atom_site_refinement_flags
Yb1 Yb Uani 0.07928(1) 0.78917(1) 0.24920(4) 1.000 0.0230(1) . .
Cl1 Cl Uani 0.13589(5) 0.81433(8) 0.53639(10) 1.000 0.0433(3) . .
P1 P Uani 0.19095(4) 0.56920(7) 0.10061(10) 1.000 0.0269(2) . .
O1 O Uani 0.15124(11) 0.66846(19) 0.1511(3) 1.000 0.0325(7) . .
O2 O Uani 0.15765(11) 0.46001(18) 0.1740(3) 1.000 0.0347(7) . .
O3 O Uani 0.19910(11) 0.5526(2) -0.0962(3) 1.000 0.0343(7) . .
C1 C Uani 0.1314(2) 0.9105(3) 0.0050(5) 1.000 0.0493(14) . .
C2 C Uani 0.1453(2) 0.9682(3) 0.1578(5) 1.000 0.0462(11) . .
C3 C Uani 0.08643(16) 1.0099(3) 0.2228(7) 1.000 0.0392(13) . .
C4 C Uani 0.03694(19) 0.9768(3) 0.1116(5) 1.000 0.0418(11) . .
C5 C Uani 0.0650(2) 0.9146(3) -0.0222(5) 1.000 0.0473(13) . .
C6 C Uani -0.0364(2) 0.7571(4) 0.3694(6) 1.000 0.0466(14) . .
C7 C Uani 0.0001(2) 0.6631(4) 0.4297(6) 1.000 0.0520(16) . .
C8 C Uani 0.01674(19) 0.5967(3) 0.2933(6) 1.000 0.0545(16) . .
C9 C Uani -0.0080(2) 0.6439(4) 0.1471(6) 1.000 0.0533(16) . .
C10 C Uani -0.0415(2) 0.7427(5) 0.1912(6) 1.000 0.0500(14) . .
C11 C Uani 0.18105(19) 0.3450(3) 0.1316(5) 1.000 0.0466(13) . .
C12 C Uani 0.1862(3) 0.2771(3) 0.2869(8) 1.000 0.082(2) . .
C13 C Uani 0.14212(17) 0.5442(3) -0.2081(4) 1.000 0.0404(11) . .
C14 C Uani 0.1650(2) 0.5003(4) -0.3762(5) 1.000 0.0499(14) . .
C15 C Uani 0.27116(16) 0.5759(3) 0.1767(4) 1.000 0.0361(10) . .
C16 C Uani 0.28809(18) 0.6532(4) 0.2891(6) 1.000 0.0585(18) . .
H1 H Uiso 0.16200 0.87470 -0.06770 1.000 0.0590 calc R
H2 H Uiso 0.18660 0.97760 0.20820 1.000 0.0550 calc R
H3 H Uiso 0.08120 1.05310 0.32480 1.000 0.0470 calc R
H4 H Uiso -0.00760 0.99340 0.12460 1.000 0.0500 calc R
H5 H Uiso 0.04260 0.88090 -0.11550 1.000 0.0570 calc R
H6 H Uiso -0.05390 0.81740 0.43590 1.000 0.0560 calc R
H7 H Uiso 0.01120 0.64880 0.54580 1.000 0.0630 calc R
H8 H Uiso 0.04150 0.52880 0.29880 1.000 0.0660 calc R
H9 H Uiso -0.00330 0.61440 0.03450 1.000 0.0640 calc R
H10 H Uiso -0.06370 0.79160 0.11430 1.000 0.0600 calc R
H131 H Uiso 0.12180 0.61990 -0.22230 1.000 0.0490 calc R
H132 H Uiso 0.11000 0.49150 -0.15790 1.000 0.0490 calc R
H141 H Uiso 0.12830 0.49310 -0.45460 1.000 0.0750 calc R
H142 H Uiso 0.18510 0.42550 -0.36020 1.000 0.0750 calc R
H143 H Uiso 0.19650 0.55340 -0.42460 1.000 0.0750 calc R
H111 H Uiso 0.15080 0.30790 0.05080 1.000 0.0560 calc R
H112 H Uiso 0.22370 0.35020 0.07550 1.000 0.0560 calc R
H121 H Uiso 0.21630 0.31380 0.36620 1.000 0.0990 calc R
H122 H Uiso 0.20200 0.20080 0.25800 1.000 0.0990 calc R
H123 H Uiso 0.14370 0.27100 0.34100 1.000 0.0990 calc R
H151 H Uiso 0.30220 0.52310 0.13560 1.000 0.0430 calc R
H161 H Uiso 0.25720 0.70610 0.33050 1.000 0.0880 calc R
H162 H Uiso 0.33130 0.65620 0.32930 1.000 0.0880 calc R

loop_
_atom_type_symbol
_atom_type_description
_atom_type_scat_dispersion_real
_atom_type_scat_dispersion_imag
_atom_type_scat_source
Yb Yb -0.3850 5.5486 'International Tables Vol C Tables 4.2.6.8 and 6.1.1.4'
P P 0.1023 0.0942 'International Tables Vol C Tables 4.2.6.8 and 6.1.1.4'
O O 0.0106 0.0060 'International Tables Vol C Tables 4.2.6.8 and 6.1.1.4'
Cl Cl 0.1484 0.1585 'International Tables Vol C Tables 4.2.6.8 and 6.1.1.4'
H H 0.0000 0.0000 'International Tables Vol C Tables 4.2.6.8 and 6.1.1.4'
C C 0.0033 0.0016 'International Tables Vol C Tables 4.2.6.8 and 6.1.1.4'

loop_
_geom_angle_atom_site_label_1
_geom_angle_atom_site_label_2
_geom_angle_atom_site_label_3
_geom_angle
_geom_angle_publ_flag
Cl1 Yb1 O1 93.91(7) yes
Cl1 Yb1 C1 112.83(9) yes
Cl1 Yb1 C2 84.56(9) yes
Cl1 Yb1 C3 85.88(11) yes
Cl1 Yb1 C4 114.88(9) yes
Cl1 Yb1 C5 134.81(9) yes
Cl1 Yb1 C6 97.15(10) yes
Cl1 Yb1 C7 83.18(10) yes
Cl1 Yb1 C8 102.24(10) yes
Cl1 Yb1 C9 131.59(11) yes
Cl1 Yb1 C10 128.37(11) yes
O1 Yb1 C1 79.38(10) yes
O1 Yb1 C2 93.85(10) yes
O1 Yb1 C3 125.14(11) yes
O1 Yb1 C4 129.14(11) yes
O1 Yb1 C5 99.13(11) yes
O1 Yb1 C6 131.23(12) yes
O1 Yb1 C7 104.45(12) yes
O1 Yb1 C8 80.04(10) yes
O1 Yb1 C9 86.79(11) yes
O1 Yb1 C10 117.29(14) yes
C1 Yb1 C2 31.14(12) yes
C1 Yb1 C3 51.43(14) yes
C1 Yb1 C4 51.52(12) yes
C1 Yb1 C5 31.05(13) yes
C1 Yb1 C6 136.29(14) yes
C1 Yb1 C7 163.48(13) yes
C1 Yb1 C8 140.19(13) yes
C1 Yb1 C9 114.83(13) yes
C1 Yb1 C10 112.67(14) yes
C2 Yb1 C3 31.41(12) yes
C2 Yb1 C4 51.88(12) yes
C2 Yb1 C5 51.68(12) yes
C2 Yb1 C6 134.36(13) yes
C2 Yb1 C7 158.58(13) yes
C2 Yb1 C8 171.07(13) yes
C2 Yb1 C9 143.77(14) yes
C2 Yb1 C10 128.80(15) yes
C3 Yb1 C4 31.20(13) yes
C3 Yb1 C5 51.52(14) yes
C3 Yb1 C6 103.00(13) yes
C3 Yb1 C7 129.78(14) yes
C3 Yb1 C8 153.39(11) yes
C3 Yb1 C9 131.68(13) yes
C3 Yb1 C10 104.45(15) yes
C4 Yb1 C5 31.26(12) yes
C4 Yb1 C6 87.70(13) yes
C4 Yb1 C7 119.19(13) yes
C4 Yb1 C8 127.92(12) yes
C4 Yb1 C9 101.08(13) yes
C4 Yb1 C10 77.33(15) yes
C5 Yb1 C6 105.71(14) yes
C5 Yb1 C7 133.39(13) yes
C5 Yb1 C8 122.53(13) yes
C5 Yb1 C9 92.40(13) yes
C5 Yb1 C10 82.36(15) yes
C6 Yb1 C7 31.49(14) yes
C6 Yb1 C8 51.20(13) yes
C6 Yb1 C9 51.44(14) yes
C6 Yb1 C10 31.31(14) yes
C7 Yb1 C8 30.12(14) yes
C7 Yb1 C9 50.30(14) yes
C7 Yb1 C10 51.12(15) yes
C8 Yb1 C9 30.28(14) yes
C8 Yb1 C10 50.77(15) yes
C9 Yb1 C10 31.02(16) yes
O1 P1 O2 107.53(13) yes
O1 P1 O3 114.93(13) yes
O1 P1 C15 113.54(15) yes
O2 P1 O3 107.86(13) yes
O2 P1 C15 109.21(15) yes
O3 P1 C15 103.57(14) yes
Yb1 O1 P1 168.22(15) yes
P1 O2 C11 121.5(2) yes
P1 O3 C13 120.4(2) yes
Yb1 C1 C2 74.2(2) yes
Yb1 C1 C5 73.8(2) yes
C2 C1 C5 108.4(3) no
Yb1 C2 C1 74.7(2) yes
Yb1 C2 C3 74.1(2) yes
C1 C2 C3 107.2(4) no
Yb1 C3 C2 74.5(2) yes
Yb1 C3 C4 74.4(2) yes
C2 C3 C4 108.4(4) no
Yb1 C4 C3 74.4(2) yes
Yb1 C4 C5 74.1(2) yes
C3 C4 C5 107.6(4) no
Yb1 C5 C1 75.1(2) yes
Yb1 C5 C4 74.6(2) yes
C1 C5 C4 108.4(3) no
Yb1 C6 C7 74.9(2) yes
Yb1 C6 C10 74.3(2) yes
C7 C6 C10 106.0(4) no
Yb1 C7 C6 73.6(3) yes
Yb1 C7 C8 75.2(2) yes
C6 C7 C8 108.7(4) no
Yb1 C8 C7 74.7(2) yes
Yb1 C8 C9 74.2(2) yes
C7 C8 C9 109.0(4) no
Yb1 C9 C8 75.5(2) yes
Yb1 C9 C10 74.2(3) yes
C8 C9 C10 108.5(4) no
Yb1 C10 C6 74.4(2) yes
Yb1 C10 C9 74.8(2) yes
C6 C10 C9 107.9(4) no
O2 C11 C12 109.8(3) yes
O3 C13 C14 106.9(3) yes
P1 C15 C16 120.5(3) yes
Yb1 C1 H1 118.00 no
C2 C1 H1 126.00 no
C5 C1 H1 126.00 no
Yb1 C2 H2 117.00 no
C1 C2 H2 126.00 no
C3 C2 H2 126.00 no
Yb1 C3 H3 117.00 no
C2 C3 H3 126.00 no
C4 C3 H3 126.00 no
Yb1 C4 H4 117.00 no
C3 C4 H4 126.00 no
C5 C4 H4 126.00 no
Yb1 C5 H5 116.00 no
C1 C5 H5 126.00 no
C4 C5 H5 126.00 no
Yb1 C6 H6 116.00 no
C7 C6 H6 127.00 no
C10 C6 H6 127.00 no
Yb1 C7 H7 117.00 no
C6 C7 H7 126.00 no
C8 C7 H7 126.00 no
Yb1 C8 H8 117.00 no
C7 C8 H8 126.00 no
C9 C8 H8 125.00 no
Yb1 C9 H9 117.00 no
C8 C9 H9 126.00 no
C10 C9 H9 126.00 no
Yb1 C10 H10 117.00 no
C6 C10 H10 126.00 no
C9 C10 H10 126.00 no
O2 C11 H111 110.00 no
O2 C11 H112 110.00 no
C12 C11 H111 110.00 no
C12 C11 H112 110.00 no
H111 C11 H112 108.00 no
C11 C12 H121 109.00 no
C11 C12 H122 109.00 no
C11 C12 H123 109.00 no
H121 C12 H122 110.00 no
H121 C12 H123 109.00 no
H122 C12 H123 109.00 no
O3 C13 H131 110.00 no
O3 C13 H132 110.00 no
C14 C13 H131 110.00 no
C14 C13 H132 110.00 no
H131 C13 H132 109.00 no
C13 C14 H141 109.00 no
C13 C14 H142 109.00 no
C13 C14 H143 109.00 no
H141 C14 H142 109.00 no
H141 C14 H143 109.00 no
H142 C14 H143 110.00 no
P1 C15 H151 120.00 no
C16 C15 H151 120.00 no
C15 C16 H161 120.00 no
C15 C16 H162 120.00 no
H161 C16 H162 120.00 no

loop_
_geom_bond_atom_site_label_1
_geom_bond_atom_site_label_2
_geom_bond_distance
_geom_bond_publ_flag
Yb1 Cl1 2.5485(9) yes
Yb1 O1 2.196(2) yes
Yb1 C1 2.614(4) yes
Yb1 C2 2.608(4) yes
Yb1 C3 2.603(4) yes
Yb1 C4 2.603(4) yes
Yb1 C5 2.597(4) yes
Yb1 C6 2.605(4) yes
Yb1 C7 2.622(4) yes
Yb1 C8 2.628(4) yes
Yb1 C9 2.612(4) yes
Yb1 C10 2.605(4) yes
P1 O1 1.480(2) yes
P1 O2 1.565(2) yes
P1 O3 1.558(2) yes
P1 C15 1.769(3) yes
O2 C11 1.472(4) yes
O3 C13 1.473(4) yes
C1 C2 1.402(5) no
C1 C5 1.395(6) no
C2 C3 1.410(5) no
C3 C4 1.400(6) no
C4 C5 1.401(5) no
C6 C7 1.419(6) no
C6 C10 1.406(7) no
C7 C8 1.364(6) no
C8 C9 1.369(6) no
C9 C10 1.395(7) no
C11 C12 1.455(7) no
C13 C14 1.488(5) no
C15 C16 1.310(6) no
C1 H1 0.9500 no
C2 H2 0.9500 no
C3 H3 0.9500 no
C4 H4 0.9500 no
C5 H5 0.9500 no
C6 H6 0.9500 no
C7 H7 0.9500 no
C8 H8 0.9500 no
C9 H9 0.9500 no
C10 H10 0.9500 no
C11 H111 0.9900 no
C11 H112 0.9900 no
C12 H121 0.9800 no
C12 H122 0.9800 no
C12 H123 0.9800 no
C13 H131 0.9900 no
C13 H132 0.9900 no
C14 H141 0.9800 no
C14 H142 0.9800 no
C14 H143 0.9800 no
C15 H151 0.9500 no
C16 H161 0.9500 no
C16 H162 0.9500 no
